data_7210847
loop_
_publ_author_name
'Chen, Zhen'
'Zhang, Liangliang'
'Liu, Fuling'
'Wang, Rangming'
'Sun, Daofeng'

_publ_section_title
;
 Anion-controlled formation of two silver lamella frameworks based on in
 situ ligand reaction
;
_journal_issue 44
_journal_name_full CrystEngComm
_journal_page_first 8877
_journal_paper_doi 10.1039/c3ce40809d
_journal_volume 15
_journal_year 2013
_chemical_formula_sum 'C10 H8 Ag4 N4 O6 S2'
_chemical_formula_weight 775.80
_chemical_name_systematic
; 
 ? 
;
_space_group_IT_number 14
_symmetry_cell_setting monoclinic
_symmetry_space_group_name_Hall '-P 2ybc'
_symmetry_space_group_name_H-M 'P 1 21/c 1'
_atom_sites_solution_hydrogens geom
_atom_sites_solution_primary direct
_atom_sites_solution_secondary difmap
_audit_creation_method SHELXL-97
_cell_angle_alpha 90.00
_cell_angle_beta 96.412(7)
_cell_angle_gamma 90.00
_cell_formula_units_Z 4
_cell_length_a 11.552(5)
_cell_length_b 14.116(6)
_cell_length_c 10.387(4)
_cell_measurement_reflns_used 3306
_cell_measurement_temperature 293(2)
_cell_measurement_theta_max 27.36
_cell_measurement_theta_min 2.89
_cell_volume 1683.2(12)
_computing_cell_refinement 'APEX2 (Bruker,2005)'
_computing_data_collection 'APEX2 (Bruker,2005)'
_computing_data_reduction 'SAINT (Bruker, 2005)'
_computing_molecular_graphics 'DIAMOND (Brandenburg, 2008)'
_computing_publication_material 'publCIF (Westrip, 2010)'
_computing_structure_refinement 'SHELXL-97 (Sheldrick, 1997)'
_computing_structure_solution 'SHELXS-97 (Sheldrick, 1990)'
_diffrn_ambient_temperature 293(2)
_diffrn_measured_fraction_theta_full 0.999
_diffrn_measured_fraction_theta_max 0.999
_diffrn_radiation_monochromator graphite
_diffrn_radiation_source 'fine-focus sealed tube'
_diffrn_radiation_type MoK\a
_diffrn_radiation_wavelength 0.71073
_diffrn_reflns_av_R_equivalents 0.0227
_diffrn_reflns_av_sigmaI/netI 0.0271
_diffrn_reflns_limit_h_max 10
_diffrn_reflns_limit_h_min -13
_diffrn_reflns_limit_k_max 15
_diffrn_reflns_limit_k_min -16
_diffrn_reflns_limit_l_max 12
_diffrn_reflns_limit_l_min -11
_diffrn_reflns_number 8105
_diffrn_reflns_theta_full 25.00
_diffrn_reflns_theta_max 25.00
_diffrn_reflns_theta_min 1.77
_exptl_absorpt_coefficient_mu 4.871
_exptl_absorpt_correction_T_max 0.6416
_exptl_absorpt_correction_T_min 0.5925
_exptl_absorpt_correction_type multi-scan
_exptl_absorpt_process_details SADABS
_exptl_crystal_colour brown
_exptl_crystal_density_diffrn 3.061
_exptl_crystal_density_method 'not measured'
_exptl_crystal_description block
_exptl_crystal_F_000 1456
_exptl_crystal_size_max 0.12
_exptl_crystal_size_mid 0.11
_exptl_crystal_size_min 0.10
_refine_diff_density_max 1.084
_refine_diff_density_min -1.160
_refine_diff_density_rms 0.332
_refine_ls_extinction_method none
_refine_ls_goodness_of_fit_ref 1.135
_refine_ls_hydrogen_treatment mixed
_refine_ls_matrix_type full
_refine_ls_number_parameters 235
_refine_ls_number_reflns 2965
_refine_ls_number_restraints 0
_refine_ls_restrained_S_all 1.135
_refine_ls_R_factor_all 0.0402
_refine_ls_R_factor_gt 0.0303
_refine_ls_shift/su_max 0.001
_refine_ls_shift/su_mean 0.000
_refine_ls_structure_factor_coef Fsqd
_refine_ls_weighting_details 'calc w=1/[\s^2^(Fo^2^)+(0.0568P)^2^+0.5650P] where P=(Fo^2^+2Fc^2^)/3'
_refine_ls_weighting_scheme calc
_refine_ls_wR_factor_gt 0.0813
_refine_ls_wR_factor_ref 0.0981
_reflns_number_gt 2497
_reflns_number_total 2965
_reflns_threshold_expression >2sigma(I)
_cod_data_source_file c3ce40809d.txt
_cod_data_source_block p
_cod_original_sg_symbol_H-M 'P2(1)/c  '
_cod_database_code 7210847

loop_
_symmetry_equiv_pos_as_xyz
'x, y, z'
'-x, y+1/2, -z+1/2'
'-x, -y, -z'
'x, -y-1/2, z-1/2'

loop_
_atom_site_label
_atom_site_type_symbol
_atom_site_fract_x
_atom_site_fract_y
_atom_site_fract_z
_atom_site_U_iso_or_equiv
_atom_site_adp_type
_atom_site_occupancy
_atom_site_symmetry_multiplicity
_atom_site_calc_flag
_atom_site_refinement_flags
Ag1 Ag 0.93091(4) 0.09422(4) 0.14935(5) 0.03934(16) Uani 1 1 d .
Ag3 Ag 0.93322(5) -0.11854(4) 0.16150(5) 0.04883(18) Uani 1 1 d .
Ag4 Ag 0.79134(5) -0.22883(4) 0.34586(5) 0.04690(18) Uani 1 1 d .
Ag2 Ag 1.07698(5) 0.04300(5) 0.38432(5) 0.0555(2) Uani 1 1 d .
S2 S 1.11872(13) 0.11698(10) 0.07755(14) 0.0314(3) Uani 1 1 d .
S1 S 0.87326(13) -0.06260(10) 0.36690(13) 0.0303(3) Uani 1 1 d .
N1 N 1.0886(5) -0.2706(4) 0.0642(5) 0.0365(12) Uani 1 1 d .
N2 N 1.2035(5) -0.0134(3) 0.2505(5) 0.0330(11) Uani 1 1 d .
O1 O 1.0072(5) -0.2851(4) 0.1344(6) 0.0634(15) Uani 1 1 d .
N3 N 0.6490(5) -0.2507(4) 0.0850(5) 0.0419(13) Uani 1 1 d .
N4 N 0.7648(4) 0.0797(3) 0.2298(5) 0.0311(11) Uani 1 1 d .
O2 O 1.1149(5) -0.3352(4) -0.0035(6) 0.0727(17) Uani 1 1 d .
C1 C 0.7531(5) 0.0141(4) 0.3205(6) 0.0288(13) Uani 1 1 d .
C7 C 1.3131(6) 0.0066(4) 0.0712(6) 0.0387(15) Uani 1 1 d .
H7 H 1.3226 0.0372 0.0000 0.046 Uiso 1 1 d .
O3 O 1.1326(6) -0.1915(4) 0.0623(6) 0.0702(17) Uani 1 1 d .
C6 C 1.2197(5) 0.0285(4) 0.1381(5) 0.0291(13) Uani 1 1 d .
O5 O 0.6361(6) -0.1860(4) 0.1622(6) 0.0729(17) Uani 1 1 d .
C10 C 1.2810(6) -0.0806(4) 0.2958(6) 0.0410(15) Uani 1 1 d .
H10 H 1.2694 -0.1117 0.3723 0.049 Uiso 1 1 calc R
C2 C 0.6518(6) 0.0062(5) 0.3797(6) 0.0395(15) Uani 1 1 d .
H2 H 0.6447 0.0000 0.4421 0.046 Uiso 1 1 d .
O6 O 0.6022(6) -0.2517(5) -0.0246(5) 0.082(2) Uani 1 1 d .
O4 O 0.7132(7) -0.3153(5) 0.1216(7) 0.104(3) Uani 1 1 d .
C5 C 0.6770(6) 0.1396(5) 0.1966(7) 0.0431(16) Uani 1 1 d .
H5 H 0.6846 0.1850 0.1338 0.052 Uiso 1 1 d .
C8 C 1.3923(6) -0.0606(5) 0.1191(7) 0.0479(17) Uani 1 1 d .
H8 H 1.4556 -0.0759 0.0752 0.057 Uiso 1 1 calc R
C3 C 0.5622(6) 0.0689(5) 0.3463(7) 0.0472(17) Uani 1 1 d .
H3 H 0.4942 0.0653 0.3857 0.057 Uiso 1 1 d .
C4 C 0.5744(6) 0.1366(5) 0.2528(7) 0.0494(17) Uani 1 1 d .
H4 H 0.5151 0.1795 0.2285 0.059 Uiso 1 1 d .
C9 C 1.3756(6) -0.1051(5) 0.2347(7) 0.0478(17) Uani 1 1 d .
H9 H 1.4278 -0.1508 0.2700 0.057 Uiso 1 1 calc R

loop_
_atom_site_aniso_label
_atom_site_aniso_U_11
_atom_site_aniso_U_22
_atom_site_aniso_U_33
_atom_site_aniso_U_23
_atom_site_aniso_U_13
_atom_site_aniso_U_12
Ag1 0.0397(3) 0.0385(3) 0.0418(3) 0.0094(2) 0.0133(2) 0.0011(2)
Ag3 0.0709(4) 0.0420(3) 0.0367(3) -0.0034(2) 0.0200(3) 0.0115(3)
Ag4 0.0563(4) 0.0302(3) 0.0549(3) 0.0065(2) 0.0096(3) 0.0004(2)
Ag2 0.0546(4) 0.0821(4) 0.0311(3) 0.0042(3) 0.0104(2) 0.0156(3)
S2 0.0374(8) 0.0270(7) 0.0312(7) -0.0001(6) 0.0094(6) -0.0002(6)
S1 0.0361(8) 0.0275(7) 0.0273(7) -0.0003(6) 0.0032(6) 0.0037(6)
N1 0.042(3) 0.032(3) 0.035(3) 0.008(2) 0.006(2) 0.006(2)
N2 0.040(3) 0.028(3) 0.031(3) 0.004(2) 0.008(2) -0.005(2)
O1 0.069(4) 0.059(3) 0.068(3) 0.021(3) 0.030(3) 0.017(3)
N3 0.048(3) 0.044(3) 0.035(3) 0.004(3) 0.011(3) -0.002(3)
N4 0.031(3) 0.027(3) 0.035(3) 0.004(2) 0.007(2) 0.003(2)
O2 0.092(4) 0.056(4) 0.074(4) -0.018(3) 0.023(3) 0.015(3)
C1 0.031(3) 0.025(3) 0.030(3) -0.006(2) 0.003(3) 0.001(2)
C7 0.045(4) 0.037(4) 0.036(3) 0.002(3) 0.013(3) -0.001(3)
O3 0.086(4) 0.043(3) 0.076(4) 0.014(3) -0.018(3) -0.028(3)
C6 0.036(3) 0.021(3) 0.030(3) -0.006(2) 0.004(3) -0.004(2)
O5 0.079(4) 0.064(4) 0.074(4) -0.019(3) 0.000(3) 0.019(3)
C10 0.049(4) 0.032(3) 0.042(4) 0.005(3) 0.004(3) -0.003(3)
C2 0.041(4) 0.041(4) 0.038(4) 0.000(3) 0.014(3) 0.004(3)
O6 0.095(5) 0.106(5) 0.041(3) 0.010(3) -0.017(3) -0.016(4)
O4 0.107(6) 0.093(5) 0.106(5) -0.021(4) -0.020(4) 0.064(4)
C5 0.051(4) 0.027(3) 0.051(4) 0.005(3) 0.003(3) 0.006(3)
C8 0.042(4) 0.046(4) 0.057(4) -0.007(3) 0.010(3) 0.003(3)
C3 0.033(4) 0.045(4) 0.067(5) -0.004(3) 0.019(3) 0.001(3)
C4 0.038(4) 0.047(4) 0.063(5) 0.002(4) 0.004(3) 0.013(3)
C9 0.052(4) 0.035(4) 0.056(4) 0.007(3) 0.004(4) 0.006(3)

loop_
_atom_type_symbol
_atom_type_description
_atom_type_scat_dispersion_real
_atom_type_scat_dispersion_imag
_atom_type_scat_source
C C 0.0033 0.0016 'International Tables Vol C Tables 4.2.6.8 and 6.1.1.4'
H H 0.0000 0.0000 'International Tables Vol C Tables 4.2.6.8 and 6.1.1.4'
Ag Ag -0.8971 1.1015 'International Tables Vol C Tables 4.2.6.8 and 6.1.1.4'
N N 0.0061 0.0033 'International Tables Vol C Tables 4.2.6.8 and 6.1.1.4'
O O 0.0106 0.0060 'International Tables Vol C Tables 4.2.6.8 and 6.1.1.4'
S S 0.1246 0.1234 'International Tables Vol C Tables 4.2.6.8 and 6.1.1.4'

loop_
_geom_angle_atom_site_label_1
_geom_angle_atom_site_label_2
_geom_angle_atom_site_label_3
_geom_angle
_geom_angle_site_symmetry_1
_geom_angle_site_symmetry_3
N4 Ag1 S2 175.20(13) . .
N4 Ag1 Ag2 96.20(13) . .
S2 Ag1 Ag2 80.40(5) . .
N4 Ag1 Ag3 83.95(12) . .
S2 Ag1 Ag3 98.23(4) . .
Ag2 Ag1 Ag3 73.38(2) . .
S1 Ag3 S2 143.81(6) . 3_755
S1 Ag3 O1 121.97(13) . .
S2 Ag3 O1 86.78(14) 3_755 .
S1 Ag3 Ag1 73.27(4) . .
S2 Ag3 Ag1 87.09(4) 3_755 .
O1 Ag3 Ag1 157.83(13) . .
S1 Ag3 Ag4 53.03(4) . .
S2 Ag3 Ag4 122.63(5) 3_755 .
O1 Ag3 Ag4 78.98(12) . .
Ag1 Ag3 Ag4 121.91(2) . .
S2 Ag4 S1 129.87(6) 2_745 .
S2 Ag4 O5 132.72(14) 2_745 .
S1 Ag4 O5 94.03(15) . .
S2 Ag4 Ag3 113.99(5) 2_745 .
S1 Ag4 Ag3 50.57(4) . .
O5 Ag4 Ag3 78.06(16) . .
N2 Ag2 S1 124.05(14) . 3_756
N2 Ag2 S1 111.78(13) . .
S1 Ag2 S1 102.35(4) 3_756 .
N2 Ag2 Ag1 85.76(14) . .
S1 Ag2 Ag1 148.63(4) 3_756 .
S1 Ag2 Ag1 70.69(4) . .
N2 Ag2 Ag2 137.48(12) . 3_756
S1 Ag2 Ag2 53.51(4) 3_756 3_756
S1 Ag2 Ag2 48.85(4) . 3_756
Ag1 Ag2 Ag2 112.71(4) . 3_756
C6 S2 Ag1 112.2(2) . .
C6 S2 Ag3 115.82(19) . 3_755
Ag1 S2 Ag3 100.73(6) . 3_755
C6 S2 Ag4 105.43(19) . 2_755
Ag1 S2 Ag4 112.10(6) . 2_755
Ag3 S2 Ag4 110.78(6) 3_755 2_755
C1 S1 Ag3 104.35(19) . .
C1 S1 Ag4 105.5(2) . .
Ag3 S1 Ag4 76.41(5) . .
C1 S1 Ag2 106.44(19) . 3_756
Ag3 S1 Ag2 148.08(7) . 3_756
Ag4 S1 Ag2 102.93(5) . 3_756
C1 S1 Ag2 108.7(2) . .
Ag3 S1 Ag2 84.81(5) . .
Ag4 S1 Ag2 144.11(6) . .
Ag2 S1 Ag2 77.65(4) 3_756 .
O2 N1 O3 122.9(6) . .
O2 N1 O1 117.5(6) . .
O3 N1 O1 119.4(6) . .
C6 N2 C10 117.5(5) . .
C6 N2 Ag2 122.7(4) . .
C10 N2 Ag2 118.6(4) . .
N1 O1 Ag3 101.2(4) . .
O6 N3 O4 119.0(7) . .
O6 N3 O5 123.2(7) . .
O4 N3 O5 117.8(6) . .
C5 N4 C1 119.2(5) . .
C5 N4 Ag1 121.0(4) . .
C1 N4 Ag1 119.7(4) . .
N4 C1 C2 121.6(5) . .
N4 C1 S1 118.3(4) . .
C2 C1 S1 120.1(5) . .
C8 C7 C6 119.9(6) . .
N2 C6 C7 122.1(6) . .
N2 C6 S2 118.0(4) . .
C7 C6 S2 119.9(5) . .
N3 O5 Ag4 100.7(4) . .
N2 C10 C9 123.2(6) . .
C3 C2 C1 119.0(6) . .
N4 C5 C4 122.3(6) . .
C7 C8 C9 118.4(6) . .
C2 C3 C4 119.3(6) . .
C5 C4 C3 118.6(6) . .
C10 C9 C8 118.9(6) . .

loop_
_geom_bond_atom_site_label_1
_geom_bond_atom_site_label_2
_geom_bond_distance
_geom_bond_site_symmetry_2
Ag1 N4 2.187(5) .
Ag1 S2 2.3934(18) .
Ag1 Ag2 2.8995(11) .
Ag1 Ag3 3.0059(15) .
Ag3 S1 2.4464(16) .
Ag3 S2 2.4886(18) 3_755
Ag3 O1 2.528(5) .
Ag3 Ag4 3.0787(11) .
Ag4 S2 2.5030(18) 2_745
Ag4 S1 2.5305(18) .
Ag4 O5 2.541(6) .
Ag2 N2 2.270(5) .
Ag2 S1 2.5986(17) 3_756
Ag2 S1 2.7745(19) .
Ag2 Ag2 3.3714(15) 3_756
S2 C6 1.775(6) .
S2 Ag3 2.4886(18) 3_755
S2 Ag4 2.5030(18) 2_755
S1 C1 1.783(6) .
S1 Ag2 2.5986(17) 3_756
N1 O2 1.211(7) .
N1 O3 1.227(7) .
N1 O1 1.269(7) .
N2 C6 1.341(7) .
N2 C10 1.352(8) .
N3 O6 1.204(7) .
N3 O4 1.210(8) .
N3 O5 1.236(8) .
N4 C5 1.335(8) .
N4 C1 1.339(7) .
C1 C2 1.386(9) .
C7 C8 1.372(10) .
C7 C6 1.382(9) .
C10 C9 1.368(10) .
C2 C3 1.377(10) .
C5 C4 1.380(10) .
C8 C9 1.387(10) .
C3 C4 1.381(10) .
